data_1505197
loop_
_publ_author_name
'Bis, Joanna A.'
'Vishweshwar, Peddy'
'Weyna, David'
'Zaworotko, Michael J.'

_publ_section_title
;
 Hierarchy of Supramolecular Synthons:&#x00A0; Persistent
 Hydroxyl&#x00B7;&#x00B7;&#x00B7;Pyridine Hydrogen Bonds in Cocrystals
 That Contain a Cyano Acceptor
;
_journal_issue 3
_journal_name_full 'Molecular Pharmaceutics'
_journal_page_first 401
_journal_paper_doi 10.1021/mp070012s
_journal_volume 4
_journal_year 2007
_chemical_formula_sum 'C26 H22 N4 O2'
_chemical_formula_weight 422.48
_chemical_name_systematic
; 
 ? 
;
_space_group_IT_number 14
_symmetry_cell_setting monoclinic
_symmetry_space_group_name_Hall '-P 2ybc'
_symmetry_space_group_name_H-M 'P 1 21/c 1'
_atom_sites_solution_hydrogens geom
_atom_sites_solution_primary direct
_atom_sites_solution_secondary difmap
_audit_creation_method SHELXL-97
_cell_angle_alpha 90.00
_cell_angle_beta 99.465(7)
_cell_angle_gamma 90.00
_cell_formula_units_Z 2
_cell_length_a 11.195(3)
_cell_length_b 7.335(2)
_cell_length_c 13.530(4)
_cell_measurement_reflns_used 864
_cell_measurement_temperature 100(2)
_cell_measurement_theta_max 26.14
_cell_measurement_theta_min 3.05
_cell_volume 1095.9(5)
_computing_cell_refinement 'Bruker SMART'
_computing_data_collection 'Bruker SMART'
_computing_data_reduction 'Bruker SAINT'
_computing_molecular_graphics 'Bruker SHELXTL'
_computing_publication_material 'Bruker SHELXTL'
_computing_structure_refinement 'SHELXL-97 (Sheldrick, 1997)'
_computing_structure_solution 'SHELXS-97 (Sheldrick, 1990)'
_diffrn_ambient_temperature 100(2)
_diffrn_measured_fraction_theta_full 0.945
_diffrn_measured_fraction_theta_max 0.945
_diffrn_measurement_device_type 'CCD area detector'
_diffrn_measurement_method 'phi and omega scans'
_diffrn_radiation_monochromator graphite
_diffrn_radiation_source 'fine-focus sealed tube'
_diffrn_radiation_type MoK\a
_diffrn_radiation_wavelength 0.71073
_diffrn_reflns_av_R_equivalents 0.0770
_diffrn_reflns_av_sigmaI/netI 0.1069
_diffrn_reflns_limit_h_max 9
_diffrn_reflns_limit_h_min -13
_diffrn_reflns_limit_k_max 8
_diffrn_reflns_limit_k_min -8
_diffrn_reflns_limit_l_max 8
_diffrn_reflns_limit_l_min -16
_diffrn_reflns_number 4426
_diffrn_reflns_theta_full 25.00
_diffrn_reflns_theta_max 25.00
_diffrn_reflns_theta_min 1.84
_exptl_absorpt_coefficient_mu 0.083
_exptl_absorpt_correction_T_max 1.000
_exptl_absorpt_correction_T_min 0.723
_exptl_absorpt_correction_type SADABS'
_exptl_crystal_colour colorless
_exptl_crystal_density_diffrn 1.280
_exptl_crystal_density_meas 0
_exptl_crystal_density_method 'not measured'
_exptl_crystal_description plate
_exptl_crystal_F_000 444
_exptl_crystal_size_max 0.20
_exptl_crystal_size_mid 0.10
_exptl_crystal_size_min 0.05
_refine_diff_density_max 0.216
_refine_diff_density_min -0.291
_refine_diff_density_rms 0.062
_refine_ls_extinction_method none
_refine_ls_goodness_of_fit_ref 1.044
_refine_ls_hydrogen_treatment mixed
_refine_ls_matrix_type full
_refine_ls_number_parameters 145
_refine_ls_number_reflns 1818
_refine_ls_number_restraints 0
_refine_ls_restrained_S_all 1.044
_refine_ls_R_factor_all 0.1144
_refine_ls_R_factor_gt 0.0672
_refine_ls_shift/su_max 0.000
_refine_ls_shift/su_mean 0.000
_refine_ls_structure_factor_coef Fsqd
_refine_ls_weighting_details 'calc w=1/[\s^2^(Fo^2^)+(0.0508P)^2^+0.8491P] where P=(Fo^2^+2Fc^2^)/3'
_refine_ls_weighting_scheme calc
_refine_ls_wR_factor_gt 0.1377
_refine_ls_wR_factor_ref 0.1752
_reflns_number_gt 1170
_reflns_number_total 1818
_reflns_threshold_expression >2sigma(I)
_cod_data_source_file mp070012ssi20070321_042413.cif
_cod_data_source_block jb435a
_cod_depositor_comments
;
The following automatic conversions were performed:

'_symmetry_cell_setting' value 'Monoclinic' changed to 'monoclinic'
according to /home/saulius/struct/CIF-dictionaries/cif_core.dic
dictionary named 'cif_core.dic' version 2.4.1 from 2010-06-29.

Automatic conversion script
Id: cif_fix_values 1715 2011-07-08 13:25:40Z adriana 
;
_cod_original_cell_volume 1095.9(6)
_cod_original_sg_symbol_H-M P2(1)/c
_cod_database_code 1505197

loop_
_symmetry_equiv_pos_as_xyz
'x, y, z'
'-x, y+1/2, -z+1/2'
'-x, -y, -z'
'x, -y-1/2, z-1/2'

loop_
_atom_site_label
_atom_site_type_symbol
_atom_site_fract_x
_atom_site_fract_y
_atom_site_fract_z
_atom_site_U_iso_or_equiv
_atom_site_adp_type
_atom_site_occupancy
_atom_site_symmetry_multiplicity
_atom_site_calc_flag
_atom_site_refinement_flags
O1 O 0.6687(2) 1.0185(3) 0.50343(18) 0.0259(7) Uani 1 1 d .
H1 H 0.6609 1.0097 0.5681 0.031 Uiso 1 1 d R
N1 N 1.1596(3) 0.6385(4) 0.3602(2) 0.0286(9) Uani 1 1 d .
C1 C 0.7676(3) 0.9360(5) 0.4773(3) 0.0216(9) Uani 1 1 d .
C2 C 0.8470(4) 0.8313(5) 0.5445(3) 0.0230(10) Uani 1 1 d .
H2 H 0.8321 0.8137 0.6110 0.028 Uiso 1 1 calc R
C3 C 0.9470(3) 0.7534(5) 0.5144(3) 0.0220(9) Uani 1 1 d .
H3 H 1.0012 0.6827 0.5605 0.026 Uiso 1 1 calc R
C4 C 0.9694(3) 0.7773(5) 0.4166(3) 0.0195(9) Uani 1 1 d .
C5 C 0.8880(3) 0.8804(5) 0.3491(3) 0.0218(9) Uani 1 1 d .
H5 H 0.9017 0.8959 0.2821 0.026 Uiso 1 1 calc R
C6 C 0.7889(4) 0.9590(5) 0.3791(3) 0.0239(10) Uani 1 1 d .
H6 H 0.7344 1.0293 0.3330 0.029 Uiso 1 1 calc R
C7 C 1.0751(4) 0.7002(5) 0.3860(3) 0.0231(9) Uani 1 1 d .
N11 N 0.3531(3) 0.0270(4) 0.3025(2) 0.0229(8) Uani 1 1 d .
C11 C 0.4596(4) 0.0979(5) 0.2894(3) 0.0231(9) Uani 1 1 d .
H11 H 0.5138 0.1384 0.3467 0.028 Uiso 1 1 calc R
C12 C 0.4946(4) 0.1150(5) 0.1957(3) 0.0231(9) Uani 1 1 d .
H12 H 0.5712 0.1662 0.1899 0.028 Uiso 1 1 calc R
C13 C 0.4172(3) 0.0571(5) 0.1108(3) 0.0186(9) Uani 1 1 d .
C14 C 0.3064(3) -0.0194(5) 0.1243(3) 0.0231(9) Uani 1 1 d .
H14 H 0.2512 -0.0628 0.0683 0.028 Uiso 1 1 calc R
C15 C 0.2781(3) -0.0310(5) 0.2195(3) 0.0236(10) Uani 1 1 d .
H15 H 0.2023 -0.0823 0.2273 0.028 Uiso 1 1 calc R
C16 C 0.4534(3) 0.0736(5) 0.0081(3) 0.0228(9) Uani 1 1 d .
H16A H 0.4885 0.1958 0.0010 0.027 Uiso 1 1 calc R
H16B H 0.3805 0.0611 -0.0439 0.027 Uiso 1 1 calc R

loop_
_atom_site_aniso_label
_atom_site_aniso_U_11
_atom_site_aniso_U_22
_atom_site_aniso_U_33
_atom_site_aniso_U_23
_atom_site_aniso_U_13
_atom_site_aniso_U_12
O1 0.0284(18) 0.0330(16) 0.0166(14) 0.0022(12) 0.0042(13) 0.0029(13)
N1 0.033(2) 0.0309(19) 0.0219(18) -0.0045(15) 0.0048(17) -0.0009(17)
C1 0.023(3) 0.022(2) 0.020(2) -0.0027(16) 0.0050(18) -0.0033(17)
C2 0.033(3) 0.025(2) 0.0113(18) 0.0007(16) 0.0049(18) -0.0048(18)
C3 0.026(3) 0.0189(19) 0.021(2) 0.0010(16) 0.0019(18) -0.0020(17)
C4 0.024(2) 0.0189(19) 0.0167(19) -0.0015(15) 0.0054(17) -0.0043(17)
C5 0.024(2) 0.027(2) 0.0151(19) 0.0005(16) 0.0046(17) -0.0043(18)
C6 0.030(3) 0.023(2) 0.018(2) 0.0002(16) 0.0016(18) -0.0034(18)
C7 0.030(3) 0.024(2) 0.015(2) -0.0015(17) 0.0027(19) -0.006(2)
N11 0.022(2) 0.0251(18) 0.0220(18) 0.0023(14) 0.0059(15) 0.0051(15)
C11 0.032(3) 0.021(2) 0.016(2) -0.0045(16) 0.0026(18) -0.0001(19)
C12 0.025(3) 0.021(2) 0.025(2) -0.0012(17) 0.0072(18) -0.0035(17)
C13 0.022(2) 0.0183(19) 0.0159(19) 0.0050(15) 0.0035(17) 0.0104(16)
C14 0.021(2) 0.028(2) 0.019(2) 0.0023(16) 0.0018(18) 0.0017(18)
C15 0.018(2) 0.029(2) 0.026(2) 0.0042(17) 0.0065(18) 0.0036(18)
C16 0.027(3) 0.025(2) 0.017(2) 0.0034(17) 0.0048(17) 0.0033(18)

loop_
_atom_type_symbol
_atom_type_description
_atom_type_scat_dispersion_real
_atom_type_scat_dispersion_imag
_atom_type_scat_source
C C 0.0033 0.0016 'International Tables Vol C Tables 4.2.6.8 and 6.1.1.4'
H H 0.0000 0.0000 'International Tables Vol C Tables 4.2.6.8 and 6.1.1.4'
N N 0.0061 0.0033 'International Tables Vol C Tables 4.2.6.8 and 6.1.1.4'
O O 0.0106 0.0060 'International Tables Vol C Tables 4.2.6.8 and 6.1.1.4'

loop_
_geom_angle_atom_site_label_1
_geom_angle_atom_site_label_2
_geom_angle_atom_site_label_3
_geom_angle
_geom_angle_site_symmetry_3
O1 C1 C2 122.3(3) .
O1 C1 C6 117.9(3) .
C2 C1 C6 119.8(4) .
C3 C2 C1 119.8(3) .
C2 C3 C4 120.7(4) .
C3 C4 C5 119.1(3) .
C3 C4 C7 120.7(3) .
C5 C4 C7 120.3(3) .
C6 C5 C4 120.4(3) .
C5 C6 C1 120.2(4) .
N1 C7 C4 179.2(4) .
C11 N11 C15 117.2(3) .
N11 C11 C12 123.0(4) .
C13 C12 C11 119.6(4) .
C12 C13 C14 117.5(3) .
C12 C13 C16 120.6(3) .
C14 C13 C16 121.9(3) .
C15 C14 C13 119.4(4) .
N11 C15 C14 123.3(4) .
C13 C16 C16 111.4(4) 3_655

loop_
_geom_bond_atom_site_label_1
_geom_bond_atom_site_label_2
_geom_bond_distance
_geom_bond_site_symmetry_2
O1 C1 1.359(4) .
N1 C7 1.153(5) .
C1 C2 1.393(5) .
C1 C6 1.398(5) .
C2 C3 1.377(5) .
C3 C4 1.398(5) .
C4 C5 1.401(5) .
C4 C7 1.432(6) .
C5 C6 1.370(5) .
N11 C11 1.339(5) .
N11 C15 1.355(5) .
C11 C12 1.393(5) .
C12 C13 1.387(5) .
C13 C14 1.400(5) .
C13 C16 1.515(5) .
C14 C15 1.379(5) .
C16 C16 1.542(7) 3_655

loop_
_geom_hbond_atom_site_label_D
_geom_hbond_atom_site_label_H
_geom_hbond_atom_site_label_A
_geom_hbond_distance_DH
_geom_hbond_distance_HA
_geom_hbond_distance_DA
_geom_hbond_angle_DHA
_geom_hbond_site_symmetry_A
O1 H1 N11 0.90 1.80 2.698(4) 175.5 3_666

loop_
_geom_torsion_atom_site_label_1
_geom_torsion_atom_site_label_2
_geom_torsion_atom_site_label_3
_geom_torsion_atom_site_label_4
_geom_torsion
_geom_torsion_site_symmetry_4
O1 C1 C2 C3 -178.9(3) .
C6 C1 C2 C3 1.0(5) .
C1 C2 C3 C4 -0.4(5) .
C2 C3 C4 C5 -0.6(5) .
C2 C3 C4 C7 178.4(3) .
C3 C4 C5 C6 1.0(5) .
C7 C4 C5 C6 -178.0(3) .
C4 C5 C6 C1 -0.4(5) .
O1 C1 C6 C5 179.3(3) .
C2 C1 C6 C5 -0.6(5) .
C3 C4 C7 N1 169(29) .
C5 C4 C7 N1 -12(30) .
C15 N11 C11 C12 0.5(5) .
N11 C11 C12 C13 0.1(5) .
C11 C12 C13 C14 -0.9(5) .
C11 C12 C13 C16 -179.8(3) .
C12 C13 C14 C15 1.1(5) .
C16 C13 C14 C15 180.0(3) .
C11 N11 C15 C14 -0.3(5) .
C13 C14 C15 N11 -0.5(6) .
C12 C13 C16 C16 75.6(5) 3_655
C14 C13 C16 C16 -103.2(5) 3_655
